data_7004127
loop_
_publ_author_name
'Ly, Hanh V.'
'Konu, Jari'
'Parvez, Masood'
'Roesler, Roland'

_publ_section_title
;
 Tuning the electronic properties of cyclopentadienyl analogs with
 CB2N2 frameworks: 1,2-diphenyl-1,2-diaza-3,5-diborolyl ligands and
 their alkali metal salts
;
_journal_issue 26
_journal_name_full 'Dalton Transactions'
_journal_page_first 3454
_journal_page_last 3460
_journal_paper_doi 10.1039/b802930j
_journal_year 2008
_chemical_formula_moiety 'C30 H31 B2 K N2 O'
_chemical_formula_sum 'C30 H31 B2 K N2 O'
_chemical_formula_weight 496.29
_chemical_name_systematic
;
?
;
_space_group_IT_number 14
_symmetry_cell_setting monoclinic
_symmetry_space_group_name_Hall '-P 2yn'
_symmetry_space_group_name_H-M 'P 1 21/n 1'
_atom_sites_solution_hydrogens geom
_atom_sites_solution_primary direct
_atom_sites_solution_secondary difmap
_audit_creation_method SHELXL-97
_cell_angle_alpha 90.00
_cell_angle_beta 99.73(3)
_cell_angle_gamma 90.00
_cell_formula_units_Z 4
_cell_length_a 11.393(2)
_cell_length_b 9.782(2)
_cell_length_c 24.168(5)
_cell_measurement_reflns_used 8217
_cell_measurement_temperature 173(2)
_cell_measurement_theta_max 25.02
_cell_measurement_theta_min 3.30
_cell_volume 2654.7(9)
_computing_cell_refinement 'HKL Scalepack (Otwinowski & Minor 1997)'
_computing_data_collection 'Collect (Nonius BV, 1997-2000)'
_computing_data_reduction DENZO-SMN
_computing_molecular_graphics 'DIAMOND (Brandenburg & Berndt, 1999)'
_computing_publication_material 'WinGX v1.70-01 (L. J. Farrugia)'
_computing_structure_refinement 'SHELXL-97 (Sheldrick, 1997)'
_computing_structure_solution 'SHELXS-97 (Sheldrick, 1997)'
_diffrn_ambient_temperature 173(2)
_diffrn_measured_fraction_theta_full 0.987
_diffrn_measured_fraction_theta_max 0.987
_diffrn_measurement_device_type 'KappaCCD (Nonius, FR540C)'
_diffrn_measurement_method 'phi\omega scans'
_diffrn_radiation_monochromator 'horizonally mounted graphite crystal'
_diffrn_radiation_source 'Enraf Nonius FR590D, fine-focus sealed tube'
_diffrn_radiation_type MoK\a
_diffrn_radiation_wavelength 0.71073
_diffrn_reflns_av_R_equivalents 0.0356
_diffrn_reflns_av_sigmaI/netI 0.0450
_diffrn_reflns_limit_h_max 13
_diffrn_reflns_limit_h_min -13
_diffrn_reflns_limit_k_max 10
_diffrn_reflns_limit_k_min -11
_diffrn_reflns_limit_l_max 28
_diffrn_reflns_limit_l_min -28
_diffrn_reflns_number 8217
_diffrn_reflns_theta_full 25.02
_diffrn_reflns_theta_max 25.02
_diffrn_reflns_theta_min 3.30
_diffrn_standards_number 0
_exptl_absorpt_coefficient_mu 0.226
_exptl_absorpt_correction_T_max 0.9394
_exptl_absorpt_correction_T_min 0.8764
_exptl_absorpt_correction_type integration
_exptl_absorpt_process_details 'SADABS (SHELXTL-NT v5.1, Bruker)'
_exptl_crystal_colour colorless
_exptl_crystal_density_diffrn 1.242
_exptl_crystal_density_method 'not measured'
_exptl_crystal_description block
_exptl_crystal_F_000 1048
_exptl_crystal_size_max 0.60
_exptl_crystal_size_mid 0.36
_exptl_crystal_size_min 0.28
_refine_diff_density_max 0.469
_refine_diff_density_min -0.493
_refine_diff_density_rms 0.047
_refine_ls_extinction_method none
_refine_ls_goodness_of_fit_ref 1.028
_refine_ls_hydrogen_treatment constr
_refine_ls_matrix_type full
_refine_ls_number_parameters 325
_refine_ls_number_reflns 4623
_refine_ls_number_restraints 0
_refine_ls_restrained_S_all 1.028
_refine_ls_R_factor_all 0.0672
_refine_ls_R_factor_gt 0.0479
_refine_ls_shift/su_max 0.001
_refine_ls_shift/su_mean 0.000
_refine_ls_structure_factor_coef Fsqd
_refine_ls_weighting_details 'calc w=1/[\s^2^(Fo^2^)+(0.0576P)^2^+1.9284P] where P=(Fo^2^+2Fc^2^)/3'
_refine_ls_weighting_scheme calc
_refine_ls_wR_factor_gt 0.1205
_refine_ls_wR_factor_ref 0.1323
_reflns_number_gt 3556
_reflns_number_total 4623
_reflns_threshold_expression >2sigma(I)
_cod_data_source_file b802930j.txt
_cod_data_source_block 3c
_cod_original_cell_volume 2654.8(9)
_cod_original_sg_symbol_H-M 'P 21/n'
_cod_database_code 7004127

loop_
_symmetry_equiv_pos_as_xyz
'x, y, z'
'-x+1/2, y+1/2, -z+1/2'
'-x, -y, -z'
'x-1/2, -y-1/2, z-1/2'

loop_
_atom_site_label
_atom_site_type_symbol
_atom_site_fract_x
_atom_site_fract_y
_atom_site_fract_z
_atom_site_U_iso_or_equiv
_atom_site_adp_type
_atom_site_occupancy
_atom_site_symmetry_multiplicity
_atom_site_calc_flag
_atom_site_refinement_flags
_atom_site_disorder_assembly
_atom_site_disorder_group
K1 K 0.55460(5) 0.44226(6) 0.80316(2) 0.03746(18) Uani 1 1 d . . .
O1 O 0.37358(16) 0.5219(2) 0.85086(8) 0.0520(5) Uani 1 1 d . . .
N1 N 0.76961(15) 0.15684(19) 0.86521(7) 0.0270(4) Uani 1 1 d . . .
N2 N 0.81797(15) 0.18405(19) 0.81486(7) 0.0263(4) Uani 1 1 d . . .
B1 B 0.6407(2) 0.1416(3) 0.85087(11) 0.0272(6) Uani 1 1 d . . .
B2 B 0.7179(2) 0.1676(3) 0.76668(11) 0.0268(5) Uani 1 1 d . . .
C1 C 0.60580(18) 0.1427(2) 0.78822(9) 0.0280(5) Uani 1 1 d . . .
C2 C 0.4811(2) 0.1224(3) 0.75480(10) 0.0373(6) Uani 1 1 d . . .
H2A H 0.4247 0.1078 0.7807 0.056 Uiso 1 1 calc R . .
H2B H 0.4807 0.0425 0.7303 0.056 Uiso 1 1 calc R . .
H2C H 0.4577 0.2037 0.7319 0.056 Uiso 1 1 calc R . .
C3 C 0.55508(18) 0.1446(2) 0.89603(9) 0.0285(5) Uani 1 1 d . . .
C4 C 0.45974(19) 0.0530(3) 0.89182(10) 0.0344(5) Uani 1 1 d . . .
H4 H 0.4504 -0.0135 0.8628 0.041 Uiso 1 1 calc R . .
C5 C 0.3785(2) 0.0560(3) 0.92842(11) 0.0430(6) Uani 1 1 d . . .
H5 H 0.3165 -0.0100 0.9252 0.052 Uiso 1 1 calc R . .
C6 C 0.3878(2) 0.1548(3) 0.96964(11) 0.0471(7) Uani 1 1 d . . .
H6 H 0.3316 0.1581 0.9945 0.056 Uiso 1 1 calc R . .
C7 C 0.4789(2) 0.2486(3) 0.97452(11) 0.0454(7) Uani 1 1 d . . .
H7 H 0.4850 0.3173 1.0026 0.054 Uiso 1 1 calc R . .
C8 C 0.5621(2) 0.2435(3) 0.93867(10) 0.0361(6) Uani 1 1 d . . .
H8 H 0.6251 0.3083 0.9430 0.043 Uiso 1 1 calc R . .
C9 C 0.84430(18) 0.1737(2) 0.91721(9) 0.0261(5) Uani 1 1 d . . .
C10 C 0.8233(2) 0.0961(2) 0.96292(10) 0.0317(5) Uani 1 1 d . . .
H10 H 0.7604 0.0312 0.9580 0.038 Uiso 1 1 calc R . .
C11 C 0.8925(2) 0.1119(3) 1.01523(10) 0.0368(6) Uani 1 1 d . . .
H11 H 0.8760 0.0588 1.0459 0.044 Uiso 1 1 calc R . .
C12 C 0.9855(2) 0.2041(3) 1.02330(10) 0.0372(6) Uani 1 1 d . . .
H12 H 1.0322 0.2160 1.0594 0.045 Uiso 1 1 calc R . .
C13 C 1.0097(2) 0.2790(3) 0.97791(10) 0.0362(6) Uani 1 1 d . . .
H13 H 1.0741 0.3420 0.9829 0.043 Uiso 1 1 calc R . .
C14 C 0.94114(19) 0.2631(2) 0.92539(9) 0.0306(5) Uani 1 1 d . . .
H14 H 0.9602 0.3136 0.8945 0.037 Uiso 1 1 calc R . .
C15 C 0.92966(18) 0.1194(2) 0.81335(9) 0.0261(5) Uani 1 1 d . . .
C16 C 0.9561(2) -0.0107(3) 0.83579(9) 0.0336(5) Uani 1 1 d . . .
H16 H 0.8994 -0.0578 0.8533 0.040 Uiso 1 1 calc R . .
C17 C 1.0646(2) -0.0715(3) 0.83265(10) 0.0427(6) Uani 1 1 d . . .
H17 H 1.0817 -0.1600 0.8482 0.051 Uiso 1 1 calc R . .
C18 C 1.1479(2) -0.0051(3) 0.80724(11) 0.0463(7) Uani 1 1 d . . .
H18 H 1.2219 -0.0476 0.8050 0.056 Uiso 1 1 calc R . .
C19 C 1.1231(2) 0.1240(3) 0.78510(11) 0.0441(7) Uani 1 1 d . . .
H19 H 1.1800 0.1699 0.7673 0.053 Uiso 1 1 calc R . .
C20 C 1.0151(2) 0.1870(3) 0.78877(10) 0.0346(6) Uani 1 1 d . . .
H20 H 0.9997 0.2768 0.7744 0.042 Uiso 1 1 calc R . .
C21 C 0.74223(18) 0.1690(2) 0.70403(9) 0.0268(5) Uani 1 1 d . . .
C22 C 0.80770(19) 0.2700(2) 0.68139(10) 0.0310(5) Uani 1 1 d . . .
H22 H 0.8385 0.3450 0.7043 0.037 Uiso 1 1 calc R . .
C23 C 0.8289(2) 0.2637(3) 0.62658(10) 0.0371(6) Uani 1 1 d . . .
H23 H 0.8738 0.3336 0.6126 0.045 Uiso 1 1 calc R . .
C24 C 0.7849(2) 0.1561(3) 0.59225(10) 0.0381(6) Uani 1 1 d . . .
H24 H 0.8011 0.1505 0.5550 0.046 Uiso 1 1 calc R . .
C25 C 0.7174(2) 0.0568(3) 0.61233(10) 0.0378(6) Uani 1 1 d . . .
H25 H 0.6855 -0.0164 0.5887 0.045 Uiso 1 1 calc R . .
C26 C 0.6960(2) 0.0637(2) 0.66730(10) 0.0321(5) Uani 1 1 d . . .
H26 H 0.6484 -0.0050 0.6803 0.039 Uiso 1 1 calc R . .
C27 C 0.2846(3) 0.4207(3) 0.84897(14) 0.0604(8) Uani 1 1 d . . .
H27A H 0.3216 0.3303 0.8585 0.072 Uiso 1 1 calc R . .
H27B H 0.2370 0.4155 0.8108 0.072 Uiso 1 1 calc R . .
C28 C 0.2074(3) 0.4586(4) 0.89009(17) 0.0788(11) Uani 1 1 d . . .
H28A H 0.1999 0.3817 0.9159 0.095 Uiso 1 1 calc R . .
H28B H 0.1269 0.4851 0.8708 0.095 Uiso 1 1 calc R . .
C29 C 0.2692(4) 0.5765(5) 0.92105(18) 0.0944(14) Uani 1 1 d . . .
H29A H 0.3240 0.5460 0.9550 0.113 Uiso 1 1 calc R . .
H29B H 0.2114 0.6425 0.9321 0.113 Uiso 1 1 calc R . .
C30 C 0.3368(3) 0.6380(3) 0.87840(17) 0.0730(10) Uani 1 1 d . . .
H30A H 0.2847 0.6979 0.8517 0.088 Uiso 1 1 calc R . .
H30B H 0.4061 0.6916 0.8970 0.088 Uiso 1 1 calc R . .

loop_
_atom_site_aniso_label
_atom_site_aniso_U_11
_atom_site_aniso_U_22
_atom_site_aniso_U_33
_atom_site_aniso_U_23
_atom_site_aniso_U_13
_atom_site_aniso_U_12
K1 0.0379(3) 0.0362(3) 0.0385(3) 0.0019(2) 0.0071(2) 0.0020(2)
O1 0.0478(11) 0.0534(12) 0.0598(12) -0.0016(10) 0.0237(9) -0.0032(9)
N1 0.0236(9) 0.0344(11) 0.0244(9) 0.0015(8) 0.0085(7) -0.0013(8)
N2 0.0243(9) 0.0319(10) 0.0248(9) 0.0012(8) 0.0098(7) -0.0014(8)
B1 0.0258(13) 0.0249(13) 0.0320(14) 0.0023(11) 0.0078(11) 0.0005(10)
B2 0.0286(13) 0.0230(13) 0.0288(13) 0.0014(11) 0.0049(10) 0.0016(11)
C1 0.0234(11) 0.0293(12) 0.0309(12) 0.0011(10) 0.0032(9) 0.0020(9)
C2 0.0278(12) 0.0470(15) 0.0359(13) 0.0006(12) 0.0020(10) -0.0010(11)
C3 0.0223(11) 0.0336(13) 0.0297(12) 0.0055(10) 0.0049(9) 0.0044(10)
C4 0.0277(12) 0.0397(14) 0.0364(13) -0.0001(11) 0.0071(10) -0.0018(11)
C5 0.0324(13) 0.0526(17) 0.0475(16) 0.0021(13) 0.0165(12) -0.0084(12)
C6 0.0366(14) 0.0674(19) 0.0427(15) 0.0020(14) 0.0224(12) 0.0012(14)
C7 0.0425(14) 0.0583(18) 0.0382(14) -0.0104(13) 0.0150(12) 0.0017(13)
C8 0.0296(12) 0.0420(15) 0.0378(14) -0.0026(11) 0.0088(10) -0.0018(11)
C9 0.0229(11) 0.0302(12) 0.0260(11) -0.0001(10) 0.0068(9) 0.0040(10)
C10 0.0269(11) 0.0379(14) 0.0305(12) 0.0035(10) 0.0059(10) -0.0014(10)
C11 0.0338(13) 0.0496(15) 0.0277(12) 0.0067(11) 0.0071(10) 0.0027(12)
C12 0.0329(13) 0.0513(16) 0.0261(12) -0.0021(11) 0.0012(10) 0.0021(12)
C13 0.0308(12) 0.0458(15) 0.0319(13) -0.0055(11) 0.0050(10) -0.0077(11)
C14 0.0295(12) 0.0345(13) 0.0290(12) 0.0011(10) 0.0083(10) -0.0014(10)
C15 0.0219(11) 0.0320(13) 0.0242(11) -0.0038(10) 0.0029(9) -0.0033(9)
C16 0.0337(12) 0.0405(14) 0.0264(12) -0.0020(10) 0.0044(10) 0.0022(11)
C17 0.0425(14) 0.0517(17) 0.0314(13) -0.0033(12) -0.0010(11) 0.0164(13)
C18 0.0282(13) 0.071(2) 0.0379(14) -0.0156(14) 0.0001(11) 0.0128(13)
C19 0.0249(12) 0.0666(19) 0.0427(15) -0.0168(14) 0.0113(11) -0.0123(13)
C20 0.0304(12) 0.0412(14) 0.0332(13) -0.0067(11) 0.0083(10) -0.0071(11)
C21 0.0228(11) 0.0282(12) 0.0293(12) 0.0030(10) 0.0045(9) 0.0045(9)
C22 0.0306(12) 0.0285(13) 0.0335(13) 0.0002(10) 0.0046(10) -0.0010(10)
C23 0.0354(13) 0.0420(15) 0.0360(13) 0.0076(11) 0.0116(11) -0.0043(11)
C24 0.0376(13) 0.0510(16) 0.0272(12) 0.0030(12) 0.0099(10) -0.0002(12)
C25 0.0421(14) 0.0400(14) 0.0307(13) -0.0059(11) 0.0041(11) -0.0073(12)
C26 0.0311(12) 0.0353(13) 0.0302(12) 0.0031(10) 0.0062(10) -0.0041(10)
C27 0.0544(18) 0.059(2) 0.066(2) 0.0006(16) 0.0065(16) -0.0117(16)
C28 0.0528(19) 0.102(3) 0.085(3) 0.024(2) 0.0235(19) -0.001(2)
C29 0.075(2) 0.136(4) 0.082(3) -0.041(3) 0.041(2) 0.000(3)
C30 0.076(2) 0.051(2) 0.095(3) -0.0098(19) 0.021(2) -0.0006(18)

loop_
_atom_type_symbol
_atom_type_description
_atom_type_scat_dispersion_real
_atom_type_scat_dispersion_imag
_atom_type_scat_source
C C 0.0033 0.0016 'International Tables Vol C Tables 4.2.6.8 and 6.1.1.4'
H H 0.0000 0.0000 'International Tables Vol C Tables 4.2.6.8 and 6.1.1.4'
B B 0.0013 0.0007 'International Tables Vol C Tables 4.2.6.8 and 6.1.1.4'
N N 0.0061 0.0033 'International Tables Vol C Tables 4.2.6.8 and 6.1.1.4'
O O 0.0106 0.0060 'International Tables Vol C Tables 4.2.6.8 and 6.1.1.4'
K K 0.2009 0.2494 'International Tables Vol C Tables 4.2.6.8 and 6.1.1.4'

loop_
_geom_angle_atom_site_label_1
_geom_angle_atom_site_label_2
_geom_angle_atom_site_label_3
_geom_angle
_geom_angle_site_symmetry_1
_geom_angle_site_symmetry_3
_geom_angle_publ_flag
O1 K1 C1 121.21(6) . . ?
O1 K1 C26 123.19(7) . 2_656 ?
C1 K1 C26 102.40(6) . 2_656 ?
O1 K1 C19 71.13(6) . 2_656 ?
C1 K1 C19 124.69(7) . 2_656 ?
C26 K1 C19 113.38(7) 2_656 2_656 ?
O1 K1 C25 103.05(7) . 2_656 ?
O1 K1 C21 116.10(6) . 2_656 ?
O1 K1 B1 108.84(6) . . ?
C1 K1 B1 27.35(6) . . ?
C26 K1 B1 93.21(7) 2_656 . ?
C19 K1 B1 148.63(8) 2_656 . ?
C25 K1 B1 85.81(7) 2_656 . ?
C21 K1 B1 117.65(6) 2_656 . ?
O1 K1 C18 79.27(7) . 2_656 ?
C1 K1 C18 100.35(7) . 2_656 ?
B1 K1 C18 124.26(8) . 2_656 ?
O1 K1 C20 87.87(6) . 2_656 ?
C1 K1 C20 131.16(7) . 2_656 ?
B1 K1 C20 158.03(7) . 2_656 ?
O1 K1 C17 102.89(7) . 2_656 ?
C1 K1 C17 84.14(7) . 2_656 ?
B1 K1 C17 111.15(7) . 2_656 ?
O1 K1 C15 111.84(6) . 2_656 ?
C1 K1 C15 111.34(6) . 2_656 ?
B1 K1 C15 135.51(6) . 2_656 ?
B1 K1 C16 115.78(7) . 2_656 ?
C27 O1 C30 108.1(2) . . ?
C27 O1 K1 112.83(17) . . ?
C30 O1 K1 139.11(18) . . ?
C9 N1 N2 118.25(16) . . ?
C9 N1 B1 131.20(18) . . ?
N2 N1 B1 109.33(17) . . ?
C15 N2 N1 114.15(17) . . ?
C15 N2 B2 119.92(17) . . ?
N1 N2 B2 106.72(16) . . ?
N1 B1 C1 108.92(19) . . ?
N1 B1 C3 123.2(2) . . ?
C1 B1 C3 127.4(2) . . ?
N1 B1 K1 102.92(14) . . ?
C1 B1 K1 67.83(13) . . ?
C3 B1 K1 92.52(13) . . ?
C1 B2 N2 109.51(19) . . ?
C1 B2 C21 129.7(2) . . ?
N2 B2 C21 120.68(19) . . ?
C1 B2 K1 60.35(12) . . ?
N2 B2 K1 95.16(13) . . ?
C21 B2 K1 115.13(14) . . ?
B2 C1 B1 105.01(19) . . ?
B2 C1 C2 128.2(2) . . ?
B1 C1 C2 126.8(2) . . ?
B2 C1 K1 94.47(14) . . ?
B1 C1 K1 84.82(14) . . ?
C2 C1 K1 90.48(14) . . ?
C1 C2 H2A 109.5 . . ?
C1 C2 H2B 109.5 . . ?
H2A C2 H2B 109.5 . . ?
C1 C2 H2C 109.5 . . ?
H2A C2 H2C 109.5 . . ?
H2B C2 H2C 109.5 . . ?
C4 C3 C8 116.2(2) . . ?
C4 C3 B1 120.0(2) . . ?
C8 C3 B1 123.5(2) . . ?
C5 C4 C3 122.4(2) . . ?
C5 C4 H4 118.8 . . ?
C3 C4 H4 118.8 . . ?
C6 C5 C4 119.9(2) . . ?
C6 C5 H5 120.1 . . ?
C4 C5 H5 120.1 . . ?
C7 C6 C5 119.6(2) . . ?
C7 C6 H6 120.2 . . ?
C5 C6 H6 120.2 . . ?
C6 C7 C8 120.5(2) . . ?
C6 C7 H7 119.7 . . ?
C8 C7 H7 119.7 . . ?
C7 C8 C3 121.4(2) . . ?
C7 C8 H8 119.3 . . ?
C3 C8 H8 119.3 . . ?
C10 C9 C14 117.8(2) . . ?
C10 C9 N1 119.1(2) . . ?
C14 C9 N1 123.09(19) . . ?
C11 C10 C9 121.1(2) . . ?
C11 C10 H10 119.4 . . ?
C9 C10 H10 119.4 . . ?
C12 C11 C10 120.6(2) . . ?
C12 C11 H11 119.7 . . ?
C10 C11 H11 119.7 . . ?
C11 C12 C13 119.0(2) . . ?
C11 C12 H12 120.5 . . ?
C13 C12 H12 120.5 . . ?
C14 C13 C12 120.7(2) . . ?
C14 C13 H13 119.6 . . ?
C12 C13 H13 119.6 . . ?
C13 C14 C9 120.7(2) . . ?
C13 C14 H14 119.6 . . ?
C9 C14 H14 119.6 . . ?
C20 C15 C16 118.6(2) . . ?
C20 C15 N2 119.5(2) . . ?
C16 C15 N2 121.93(19) . . ?
C17 C16 C15 120.4(2) . . ?
C17 C16 H16 119.8 . . ?
C15 C16 H16 119.8 . . ?
K1 C16 H16 117.7 2_646 . ?
C18 C17 C16 120.7(3) . . ?
C18 C17 H17 119.7 . . ?
C16 C17 H17 119.7 . . ?
K1 C17 H17 116.6 2_646 . ?
C17 C18 C19 119.5(2) . . ?
C17 C18 H18 120.3 . . ?
C19 C18 H18 120.3 . . ?
K1 C18 H18 113.3 2_646 . ?
C18 C19 C20 120.4(2) . . ?
C18 C19 H19 119.8 . . ?
C20 C19 H19 119.8 . . ?
K1 C19 H19 111.2 2_646 . ?
C15 C20 C19 120.4(3) . . ?
C15 C20 H20 119.8 . . ?
C19 C20 H20 119.8 . . ?
K1 C20 H20 114.8 2_646 . ?
C26 C21 C22 115.9(2) . . ?
C26 C21 B2 119.4(2) . . ?
C22 C21 B2 124.7(2) . . ?
C23 C22 C21 122.0(2) . . ?
C23 C22 H22 119.0 . . ?
C21 C22 H22 119.0 . . ?
C24 C23 C22 120.2(2) . . ?
C24 C23 H23 119.9 . . ?
C22 C23 H23 119.9 . . ?
C25 C24 C23 119.6(2) . . ?
C25 C24 H24 120.2 . . ?
C23 C24 H24 120.2 . . ?
C24 C25 C26 120.0(2) . . ?
C24 C25 H25 120.0 . . ?
C26 C25 H25 120.0 . . ?
K1 C25 H25 107.8 2_646 . ?
C25 C26 C21 122.1(2) . . ?
C25 C26 H26 118.9 . . ?
C21 C26 H26 118.9 . . ?
O1 C27 C28 107.9(3) . . ?
C28 C27 K1 149.7(2) . . ?
O1 C27 H27A 110.1 . . ?
C28 C27 H27A 110.1 . . ?
K1 C27 H27A 76.3 . . ?
O1 C27 H27B 110.1 . . ?
C28 C27 H27B 110.1 . . ?
K1 C27 H27B 94.7 . . ?
H27A C27 H27B 108.4 . . ?
C27 C28 C29 104.3(3) . . ?
C27 C28 H28A 110.9 . . ?
C29 C28 H28A 110.9 . . ?
C27 C28 H28B 110.9 . . ?
C29 C28 H28B 110.9 . . ?
H28A C28 H28B 108.9 . . ?
C28 C29 C30 102.6(3) . . ?
C28 C29 H29A 111.2 . . ?
C30 C29 H29A 111.2 . . ?
C28 C29 H29B 111.2 . . ?
C30 C29 H29B 111.2 . . ?
H29A C29 H29B 109.2 . . ?
O1 C30 C29 103.1(3) . . ?
O1 C30 H30A 111.1 . . ?
C29 C30 H30A 111.1 . . ?
O1 C30 H30B 111.1 . . ?
C29 C30 H30B 111.1 . . ?
H30A C30 H30B 109.1 . . ?

loop_
_geom_bond_atom_site_label_1
_geom_bond_atom_site_label_2
_geom_bond_distance
_geom_bond_site_symmetry_2
_geom_bond_publ_flag
K1 O1 2.6443(19) . ?
K1 C1 3.021(2) . ?
K1 C26 3.052(2) 2_656 ?
K1 C19 3.217(3) 2_656 ?
K1 C25 3.222(3) 2_656 ?
K1 C21 3.232(2) 2_656 ?
K1 B1 3.249(3) . ?
K1 C18 3.260(3) 2_656 ?
K1 C20 3.272(2) 2_656 ?
K1 C17 3.336(3) 2_656 ?
K1 C15 3.337(2) 2_656 ?
K1 C16 3.371(2) 2_656 ?
O1 C27 1.411(3) . ?
O1 C30 1.416(4) . ?
N1 C9 1.404(3) . ?
N1 N2 1.443(2) . ?
N1 B1 1.458(3) . ?
N2 C15 1.427(3) . ?
N2 B2 1.494(3) . ?
B1 C1 1.499(3) . ?
B1 C3 1.583(3) . ?
B2 C1 1.479(3) . ?
B2 C21 1.585(3) . ?
C1 C2 1.524(3) . ?
C2 H2A 0.9800 . ?
C2 H2B 0.9800 . ?
C2 H2C 0.9800 . ?
C3 C4 1.398(3) . ?
C3 C8 1.406(3) . ?
C4 C5 1.385(3) . ?
C4 H4 0.9500 . ?
C5 C6 1.380(4) . ?
C5 H5 0.9500 . ?
C6 C7 1.375(4) . ?
C6 H6 0.9500 . ?
C7 C8 1.389(3) . ?
C7 H7 0.9500 . ?
C8 H8 0.9500 . ?
C9 C10 1.394(3) . ?
C9 C14 1.395(3) . ?
C10 C11 1.381(3) . ?
C10 H10 0.9500 . ?
C11 C12 1.380(3) . ?
C11 H11 0.9500 . ?
C12 C13 1.385(3) . ?
C12 H12 0.9500 . ?
C13 C14 1.382(3) . ?
C13 H13 0.9500 . ?
C14 H14 0.9500 . ?
C15 C20 1.391(3) . ?
C15 C16 1.397(3) . ?
C15 K1 3.337(2) 2_646 ?
C16 C17 1.385(3) . ?
C16 K1 3.371(2) 2_646 ?
C16 H16 0.9500 . ?
C17 C18 1.378(4) . ?
C17 K1 3.336(3) 2_646 ?
C17 H17 0.9500 . ?
C18 C19 1.381(4) . ?
C18 K1 3.260(3) 2_646 ?
C18 H18 0.9500 . ?
C19 C20 1.392(3) . ?
C19 K1 3.217(3) 2_646 ?
C19 H19 0.9500 . ?
C20 K1 3.272(2) 2_646 ?
C20 H20 0.9500 . ?
C21 C26 1.403(3) . ?
C21 C22 1.404(3) . ?
C21 K1 3.232(2) 2_646 ?
C22 C23 1.387(3) . ?
C22 H22 0.9500 . ?
C23 C24 1.381(4) . ?
C23 H23 0.9500 . ?
C24 C25 1.377(3) . ?
C24 H24 0.9500 . ?
C25 C26 1.392(3) . ?
C25 K1 3.222(3) 2_646 ?
C25 H25 0.9500 . ?
C26 K1 3.052(2) 2_646 ?
C26 H26 0.9500 . ?
C27 C28 1.482(5) . ?
C27 H27A 0.9900 . ?
C27 H27B 0.9900 . ?
C28 C29 1.486(6) . ?
C28 H28A 0.9900 . ?
C28 H28B 0.9900 . ?
C29 C30 1.512(5) . ?
C29 H29A 0.9900 . ?
C29 H29B 0.9900 . ?
C30 H30A 0.9900 . ?
C30 H30B 0.9900 . ?

loop_
_geom_torsion_atom_site_label_1
_geom_torsion_atom_site_label_2
_geom_torsion_atom_site_label_3
_geom_torsion_atom_site_label_4
_geom_torsion
_geom_torsion_site_symmetry_1
_geom_torsion_site_symmetry_2
_geom_torsion_site_symmetry_3
_geom_torsion_site_symmetry_4
_geom_torsion_publ_flag
C1 K1 O1 C27 -21.6(2) . . . . ?
C26 K1 O1 C27 -155.75(18) 2_656 . . . ?
C19 K1 O1 C27 98.1(2) 2_656 . . . ?
C25 K1 O1 C27 -138.67(19) 2_656 . . . ?
C21 K1 O1 C27 175.84(18) 2_656 . . . ?
B1 K1 O1 C27 -48.7(2) . . . . ?
C18 K1 O1 C27 74.07(19) 2_656 . . . ?
C20 K1 O1 C27 116.77(19) 2_656 . . . ?
C17 K1 O1 C27 69.31(19) 2_656 . . . ?
C15 K1 O1 C27 112.91(19) 2_656 . . . ?
C16 K1 O1 C27 87.61(19) 2_656 . . . ?
C1 K1 O1 C30 158.6(3) . . . . ?
C26 K1 O1 C30 24.5(3) 2_656 . . . ?
C19 K1 O1 C30 -81.6(3) 2_656 . . . ?
C25 K1 O1 C30 41.6(3) 2_656 . . . ?
C21 K1 O1 C30 -3.9(3) 2_656 . . . ?
B1 K1 O1 C30 131.6(3) . . . . ?
C18 K1 O1 C30 -105.7(3) 2_656 . . . ?
C20 K1 O1 C30 -63.0(3) 2_656 . . . ?
C17 K1 O1 C30 -110.4(3) 2_656 . . . ?
C15 K1 O1 C30 -66.8(3) 2_656 . . . ?
C16 K1 O1 C30 -92.1(3) 2_656 . . . ?
C9 N1 N2 C15 49.0(2) . . . . ?
B1 N1 N2 C15 -142.15(19) . . . . ?
C9 N1 N2 B2 -176.12(19) . . . . ?
B1 N1 N2 B2 -7.3(2) . . . . ?
C9 N1 B1 C1 173.7(2) . . . . ?
N2 N1 B1 C1 6.8(2) . . . . ?
C9 N1 B1 C3 1.2(4) . . . . ?
N2 N1 B1 C3 -165.7(2) . . . . ?
C9 N1 B1 K1 103.0(2) . . . . ?
N2 N1 B1 K1 -63.89(16) . . . . ?
O1 K1 B1 N1 -132.43(13) . . . . ?
C1 K1 B1 N1 105.41(19) . . . . ?
C26 K1 B1 N1 -5.67(14) 2_656 . . . ?
C19 K1 B1 N1 143.13(13) 2_656 . . . ?
C25 K1 B1 N1 -30.05(14) 2_656 . . . ?
C21 K1 B1 N1 2.28(16) 2_656 . . . ?
C18 K1 B1 N1 137.89(13) 2_656 . . . ?
C20 K1 B1 N1 89.8(2) 2_656 . . . ?
C17 K1 B1 N1 114.95(14) 2_656 . . . ?
C15 K1 B1 N1 72.32(17) 2_656 . . . ?
C16 K1 B1 N1 89.42(15) 2_656 . . . ?
O1 K1 B1 C1 122.16(13) . . . . ?
C26 K1 B1 C1 -111.08(13) 2_656 . . . ?
C19 K1 B1 C1 37.72(19) 2_656 . . . ?
C25 K1 B1 C1 -135.46(13) 2_656 . . . ?
C21 K1 B1 C1 -103.13(13) 2_656 . . . ?
C18 K1 B1 C1 32.48(15) 2_656 . . . ?
C20 K1 B1 C1 -15.6(2) 2_656 . . . ?
C17 K1 B1 C1 9.54(14) 2_656 . . . ?
C15 K1 B1 C1 -33.09(16) 2_656 . . . ?
C16 K1 B1 C1 -15.99(14) 2_656 . . . ?
O1 K1 B1 C3 -7.50(15) . . . . ?
C1 K1 B1 C3 -129.7(2) . . . . ?
C26 K1 B1 C3 119.26(13) 2_656 . . . ?
C19 K1 B1 C3 -91.94(17) 2_656 . . . ?
C25 K1 B1 C3 94.88(14) 2_656 . . . ?
C21 K1 B1 C3 127.21(13) 2_656 . . . ?
C18 K1 B1 C3 -97.18(14) 2_656 . . . ?
C20 K1 B1 C3 -145.29(16) 2_656 . . . ?
C17 K1 B1 C3 -120.12(13) 2_656 . . . ?
C15 K1 B1 C3 -162.75(11) 2_656 . . . ?
C16 K1 B1 C3 -145.64(12) 2_656 . . . ?
C15 N2 B2 C1 136.9(2) . . . . ?
N1 N2 B2 C1 5.2(2) . . . . ?
C15 N2 B2 C21 -39.4(3) . . . . ?
N1 N2 B2 C21 -171.17(19) . . . . ?
C15 N2 B2 K1 -162.76(16) . . . . ?
N1 N2 B2 K1 65.51(14) . . . . ?
O1 K1 B2 C1 8.9(2) . . . . ?
C26 K1 B2 C1 148.22(15) 2_656 . . . ?
C19 K1 B2 C1 -99.58(15) 2_656 . . . ?
C25 K1 B2 C1 124.83(14) 2_656 . . . ?
C21 K1 B2 C1 169.25(14) 2_656 . . . ?
B1 K1 B2 C1 42.59(14) . . . . ?
C18 K1 B2 C1 -83.45(14) 2_656 . . . ?
C20 K1 B2 C1 -127.78(14) 2_656 . . . ?
C17 K1 B2 C1 -92.72(14) 2_656 . . . ?
C15 K1 B2 C1 -133.39(14) 2_656 . . . ?
C16 K1 B2 C1 -116.44(14) 2_656 . . . ?
O1 K1 B2 N2 -100.64(15) . . . . ?
C1 K1 B2 N2 -109.53(19) . . . . ?
C26 K1 B2 N2 38.69(12) 2_656 . . . ?
C19 K1 B2 N2 150.88(12) 2_656 . . . ?
C25 K1 B2 N2 15.30(13) 2_656 . . . ?
C21 K1 B2 N2 59.72(13) 2_656 . . . ?
B1 K1 B2 N2 -66.94(13) . . . . ?
C18 K1 B2 N2 167.01(12) 2_656 . . . ?
C20 K1 B2 N2 122.68(12) 2_656 . . . ?
C17 K1 B2 N2 157.75(13) 2_656 . . . ?
C15 K1 B2 N2 117.08(12) 2_656 . . . ?
C16 K1 B2 N2 134.02(13) 2_656 . . . ?
O1 K1 B2 C21 131.89(15) . . . . ?
C1 K1 B2 C21 123.0(2) . . . . ?
C26 K1 B2 C21 -88.78(16) 2_656 . . . ?
C19 K1 B2 C21 23.42(18) 2_656 . . . ?
C25 K1 B2 C21 -112.17(16) 2_656 . . . ?
C21 K1 B2 C21 -67.75(17) 2_656 . . . ?
B1 K1 B2 C21 165.6(2) . . . . ?
C18 K1 B2 C21 39.55(16) 2_656 . . . ?
C20 K1 B2 C21 -4.78(18) 2_656 . . . ?
C17 K1 B2 C21 30.28(15) 2_656 . . . ?
C15 K1 B2 C21 -10.39(16) 2_656 . . . ?
C16 K1 B2 C21 6.56(15) 2_656 . . . ?
N2 B2 C1 B1 -1.1(3) . . . . ?
C21 B2 C1 B1 174.8(2) . . . . ?
K1 B2 C1 B1 -85.83(16) . . . . ?
N2 B2 C1 C2 178.9(2) . . . . ?
C21 B2 C1 C2 -5.2(4) . . . . ?
K1 B2 C1 C2 94.1(2) . . . . ?
N2 B2 C1 K1 84.74(17) . . . . ?
C21 B2 C1 K1 -99.4(2) . . . . ?
N1 B1 C1 B2 -3.4(3) . . . . ?
C3 B1 C1 B2 168.7(2) . . . . ?
K1 B1 C1 B2 93.25(16) . . . . ?
N1 B1 C1 C2 176.6(2) . . . . ?
C3 B1 C1 C2 -11.3(4) . . . . ?
K1 B1 C1 C2 -86.7(2) . . . . ?
N1 B1 C1 K1 -96.64(17) . . . . ?
C3 B1 C1 K1 75.4(2) . . . . ?
O1 K1 C1 B2 -174.23(13) . . . . ?
C26 K1 C1 B2 -32.17(15) 2_656 . . . ?
C19 K1 C1 B2 98.09(15) 2_656 . . . ?
C25 K1 C1 B2 -58.25(15) 2_656 . . . ?
C21 K1 C1 B2 -12.41(16) 2_656 . . . ?
B1 K1 C1 B2 -104.70(19) . . . . ?
C18 K1 C1 B2 102.11(14) 2_656 . . . ?
C20 K1 C1 B2 67.61(16) 2_656 . . . ?
C17 K1 C1 B2 84.24(14) 2_656 . . . ?
C15 K1 C1 B2 51.05(15) 2_656 . . . ?
C16 K1 C1 B2 60.94(14) 2_656 . . . ?
O1 K1 C1 B1 -69.53(14) . . . . ?
C26 K1 C1 B1 72.53(14) 2_656 . . . ?
C19 K1 C1 B1 -157.21(12) 2_656 . . . ?
C25 K1 C1 B1 46.45(14) 2_656 . . . ?
C21 K1 C1 B1 92.29(14) 2_656 . . . ?
C18 K1 C1 B1 -153.18(13) 2_656 . . . ?
C20 K1 C1 B1 172.31(12) 2_656 . . . ?
C17 K1 C1 B1 -171.06(13) 2_656 . . . ?
C15 K1 C1 B1 155.75(12) 2_656 . . . ?
C16 K1 C1 B1 165.64(13) 2_656 . . . ?
O1 K1 C1 C2 57.40(15) . . . . ?
C26 K1 C1 C2 -160.54(13) 2_656 . . . ?
C19 K1 C1 C2 -30.28(15) 2_656 . . . ?
C25 K1 C1 C2 173.38(13) 2_656 . . . ?
C21 K1 C1 C2 -140.78(12) 2_656 . . . ?
B1 K1 C1 C2 126.9(2) . . . . ?
N1 B1 C3 C4 -139.1(2) . . . . ?
C1 B1 C3 C4 49.9(3) . . . . ?
K1 B1 C3 C4 113.68(19) . . . . ?
N1 B1 C3 C8 46.8(3) . . . . ?
C1 B1 C3 C8 -124.2(3) . . . . ?
K1 B1 C3 C8 -60.4(2) . . . . ?
C8 C3 C4 C5 -2.0(3) . . . . ?
B1 C3 C4 C5 -176.5(2) . . . . ?
C3 C4 C5 C6 2.3(4) . . . . ?
C4 C5 C6 C7 -1.0(4) . . . . ?
C5 C6 C7 C8 -0.6(4) . . . . ?
C6 C7 C8 C3 0.9(4) . . . . ?
C4 C3 C8 C7 0.4(3) . . . . ?
B1 C3 C8 C7 174.7(2) . . . . ?
N2 N1 C9 C10 -152.01(19) . . . . ?
B1 N1 C9 C10 42.1(3) . . . . ?
N2 N1 C9 C14 26.6(3) . . . . ?
B1 N1 C9 C14 -139.4(2) . . . . ?
C14 C9 C10 C11 3.1(3) . . . . ?
N1 C9 C10 C11 -178.3(2) . . . . ?
C9 C10 C11 C12 -0.9(4) . . . . ?
C10 C11 C12 C13 -1.1(4) . . . . ?
C11 C12 C13 C14 0.7(4) . . . . ?
C12 C13 C14 C9 1.6(4) . . . . ?
C10 C9 C14 C13 -3.4(3) . . . . ?
N1 C9 C14 C13 178.0(2) . . . . ?
N1 N2 C15 C20 -143.9(2) . . . . ?
B2 N2 C15 C20 87.7(3) . . . . ?
N1 N2 C15 C16 36.3(3) . . . . ?
B2 N2 C15 C16 -92.1(3) . . . . ?
C20 C15 C16 C17 -1.1(3) . . . . ?
N2 C15 C16 C17 178.7(2) . . . . ?
K1 C15 C16 C17 65.5(2) 2_646 . . . ?
C20 C15 C16 K1 -66.56(19) . . . 2_646 ?
N2 C15 C16 K1 113.25(19) . . . 2_646 ?
C15 C16 C17 C18 -0.2(4) . . . . ?
K1 C16 C17 C18 65.3(2) 2_646 . . . ?
C15 C16 C17 K1 -65.5(2) . . . 2_646 ?
C16 C17 C18 C19 0.5(4) . . . . ?
K1 C17 C18 C19 68.2(2) 2_646 . . . ?
C16 C17 C18 K1 -67.7(2) . . . 2_646 ?
C17 C18 C19 C20 0.5(4) . . . . ?
K1 C18 C19 C20 71.5(2) 2_646 . . . ?
C17 C18 C19 K1 -71.0(2) . . . 2_646 ?
C16 C15 C20 C19 2.1(3) . . . . ?
N2 C15 C20 C19 -177.8(2) . . . . ?
K1 C15 C20 C19 -66.8(2) 2_646 . . . ?
C16 C15 C20 K1 68.83(19) . . . 2_646 ?
N2 C15 C20 K1 -110.98(18) . . . 2_646 ?
C18 C19 C20 C15 -1.8(4) . . . . ?
K1 C19 C20 C15 69.5(2) 2_646 . . . ?
C18 C19 C20 K1 -71.3(2) . . . 2_646 ?
C1 B2 C21 C26 -45.9(3) . . . . ?
N2 B2 C21 C26 129.6(2) . . . . ?
K1 B2 C21 C26 -117.23(19) . . . . ?
C1 B2 C21 C22 133.8(3) . . . . ?
N2 B2 C21 C22 -50.7(3) . . . . ?
K1 B2 C21 C22 62.5(2) . . . . ?
C1 B2 C21 K1 -122.0(2) . . . 2_646 ?
N2 B2 C21 K1 53.5(2) . . . 2_646 ?
K1 B2 C21 K1 166.66(7) . . . 2_646 ?
C26 C21 C22 C23 -2.1(3) . . . . ?
B2 C21 C22 C23 178.1(2) . . . . ?
K1 C21 C22 C23 66.4(2) 2_646 . . . ?
C21 C22 C23 C24 0.2(4) . . . . ?
C22 C23 C24 C25 1.6(4) . . . . ?
C23 C24 C25 C26 -1.4(4) . . . . ?
C23 C24 C25 K1 -69.7(2) . . . 2_646 ?
C24 C25 C26 C21 -0.7(4) . . . . ?
K1 C25 C26 C21 79.6(2) 2_646 . . . ?
C24 C25 C26 K1 -80.3(2) . . . 2_646 ?
C22 C21 C26 C25 2.4(3) . . . . ?
B2 C21 C26 C25 -177.9(2) . . . . ?
K1 C21 C26 C25 -79.4(2) 2_646 . . . ?
C22 C21 C26 K1 81.83(18) . . . 2_646 ?
B2 C21 C26 K1 -98.45(18) . . . 2_646 ?
C30 O1 C27 C28 -16.4(4) . . . . ?
K1 O1 C27 C28 163.8(2) . . . . ?
C1 K1 C27 O1 161.32(18) . . . . ?
C26 K1 C27 O1 34.5(2) 2_656 . . . ?
C19 K1 C27 O1 -75.28(19) 2_656 . . . ?
C25 K1 C27 O1 47.4(2) 2_656 . . . ?
C21 K1 C27 O1 -5.6(2) 2_656 . . . ?
B1 K1 C27 O1 134.59(19) . . . . ?
C18 K1 C27 O1 -100.8(2) 2_656 . . . ?
C20 K1 C27 O1 -64.23(19) 2_656 . . . ?
C17 K1 C27 O1 -113.85(19) 2_656 . . . ?
C15 K1 C27 O1 -77.2(2) 2_656 . . . ?
C16 K1 C27 O1 -104.23(19) 2_656 . . . ?
O1 K1 C27 C28 -31.7(4) . . . . ?
C1 K1 C27 C28 129.6(5) . . . . ?
C26 K1 C27 C28 2.8(5) 2_656 . . . ?
C19 K1 C27 C28 -107.0(5) 2_656 . . . ?
C25 K1 C27 C28 15.6(5) 2_656 . . . ?
C21 K1 C27 C28 -37.3(5) 2_656 . . . ?
B1 K1 C27 C28 102.9(5) . . . . ?
C18 K1 C27 C28 -132.5(5) 2_656 . . . ?
C20 K1 C27 C28 -96.0(5) 2_656 . . . ?
C17 K1 C27 C28 -145.6(5) 2_656 . . . ?
C15 K1 C27 C28 -108.9(5) 2_656 . . . ?
C16 K1 C27 C28 -136.0(5) 2_656 . . . ?
O1 C27 C28 C29 -8.0(4) . . . . ?
K1 C27 C28 C29 15.0(6) . . . . ?
C27 C28 C29 C30 27.3(4) . . . . ?
C27 O1 C30 C29 33.4(4) . . . . ?
K1 O1 C30 C29 -146.8(3) . . . . ?
C28 C29 C30 O1 -37.3(4) . . . . ?
